data_8102252
loop_
_publ_author_name
'Min Li'
'Shou-Zhi Pu'
'Cong-Bin Fan'
'Zhang-Gao Le'

_publ_section_title
;
 Crystal structure of
 3,3,4,4,5,5-hexafluoro-{[1-(2-ethyl-3-benzothienyl)-2-(2-n-heptyl-5-formyl)]-thien-3-yl}-cyclopent-1-ene,
 C27H26F6OS2
;
_journal_issue 2
_journal_name_full 'Zeitschrift f\"ur Kristallographie - New Crystal Structures'
_journal_page_first 124
_journal_volume 223
_journal_year 2008
_chemical_formula_moiety 'C27 H26 F6 O S2'
_chemical_formula_sum 'C27 H26 F6 O S2'
_chemical_formula_weight 544.60
_chemical_melting_point 111
_chemical_name_systematic
;

 1-(2-ethyl-3-benzothienyl)-2-(2-n-heptyl-5-formyl-
3-thienyl)-3,3,4,4,5,5-hexafluorocyclopent-1-ene

;
_space_group_IT_number 14
_symmetry_cell_setting monoclinic
_symmetry_space_group_name_Hall '-P 2ybc'
_symmetry_space_group_name_H-M 'P 1 21/c 1'
_atom_sites_solution_hydrogens geom
_atom_sites_solution_primary direct
_atom_sites_solution_secondary difmap
_audit_creation_method SHELXL-97
_cell_angle_alpha 90.00
_cell_angle_beta 103.513(2)
_cell_angle_gamma 90.00
_cell_formula_units_Z 4
_cell_length_a 13.504(2)
_cell_length_b 20.624(3)
_cell_length_c 9.7811(16)
_cell_measurement_reflns_used 5452
_cell_measurement_temperature 291(2)
_cell_measurement_theta_max 23.24
_cell_measurement_theta_min 2.36
_cell_volume 2648.7(7)
_computing_cell_refinement 'Bruker SMART'
_computing_data_collection 'Bruker SMART'
_computing_data_reduction 'Bruker SAINT'
_computing_molecular_graphics 'Bruker SHELXTL'
_computing_publication_material 'Bruker SHELXTL'
_computing_structure_refinement 'SHELXL-97 (Sheldrick, 1997)'
_computing_structure_solution 'SHELXS-97 (Sheldrick, 1990)'
_diffrn_ambient_temperature 291(2)
_diffrn_measured_fraction_theta_full 0.999
_diffrn_measured_fraction_theta_max 0.999
_diffrn_measurement_device_type 'CCD area detector'
_diffrn_measurement_method 'phi and omega scans'
_diffrn_radiation_monochromator graphite
_diffrn_radiation_source 'fine-focus sealed tube'
_diffrn_radiation_type MoK\a
_diffrn_radiation_wavelength 0.71073
_diffrn_reflns_av_R_equivalents 0.0206
_diffrn_reflns_av_sigmaI/netI 0.0181
_diffrn_reflns_limit_h_max 16
_diffrn_reflns_limit_h_min -16
_diffrn_reflns_limit_k_max 24
_diffrn_reflns_limit_k_min -24
_diffrn_reflns_limit_l_max 11
_diffrn_reflns_limit_l_min -11
_diffrn_reflns_number 19503
_diffrn_reflns_theta_full 25.50
_diffrn_reflns_theta_max 25.50
_diffrn_reflns_theta_min 2.36
_exptl_absorpt_coefficient_mu 0.262
_exptl_absorpt_correction_T_max 0.9320
_exptl_absorpt_correction_T_min 0.8876
_exptl_absorpt_correction_type multi-scan
_exptl_absorpt_process_details SADABS
_exptl_crystal_colour colorless
_exptl_crystal_density_diffrn 1.366
_exptl_crystal_density_method 'not measured'
_exptl_crystal_description block
_exptl_crystal_F_000 1128
_exptl_crystal_size_max 0.42
_exptl_crystal_size_mid 0.32
_exptl_crystal_size_min 0.27
_refine_diff_density_max 0.534
_refine_diff_density_min -0.354
_refine_diff_density_rms 0.051
_refine_ls_extinction_method none
_refine_ls_goodness_of_fit_ref 1.040
_refine_ls_hydrogen_treatment constr
_refine_ls_matrix_type full
_refine_ls_number_parameters 327
_refine_ls_number_reflns 4934
_refine_ls_number_restraints 152
_refine_ls_restrained_S_all 1.141
_refine_ls_R_factor_all 0.0862
_refine_ls_R_factor_gt 0.0632
_refine_ls_shift/su_max 0.000
_refine_ls_shift/su_mean 0.000
_refine_ls_structure_factor_coef Fsqd
_refine_ls_weighting_details 'calc w=1/[\s^2^(Fo^2^)+(0.1209P)^2^+1.2174P] where P=(Fo^2^+2Fc^2^)/3'
_refine_ls_weighting_scheme calc
_refine_ls_wR_factor_gt 0.1932
_refine_ls_wR_factor_ref 0.2201
_reflns_number_gt 3396
_reflns_number_total 4934
_reflns_threshold_expression >2sigma(I)
_cod_data_source_file 1267-2212.cff
_cod_data_source_block pszjx-96
_cod_depositor_comments
;
The following automatic conversions were performed:
'_symmetry_cell_setting' value 'Monoclinic' changed to 'monoclinic'
according to '/home/saulius/struct/CIF-dictionaries/cif_core.dic'
dictionary named 'cif_core.dic' version 2.4.1 from
2010-06-29.

'_exptl_absorpt_correction_type' value 'MULTI-SCAN' changed
to 'multi-scan' according to
'/home/saulius/struct/CIF-dictionaries/cif_core.dic' dictionary named
'cif_core.dic' version 2.4.1 from
2010-06-29.

'_refine_ls_hydrogen_treatment' value 'CONSTR' changed to
'constr' according to '/home/saulius/struct/CIF-dictionaries/cif_core.dic'
dictionary named 'cif_core.dic' version 2.4.1 from 2010-06-29.

Automatic conversion script
Id: cif_fix_enum 1555 2011-01-17 13:19:09Z saulius 
;
_cod_original_cell_volume 2648.6(7)
_cod_original_sg_symbol_Hall '-p 2ybc'
_cod_original_sg_symbol_H-M P2(1)/c
_cod_database_code 8102252

loop_
_symmetry_equiv_pos_as_xyz
'x, y, z'
'-x, y+1/2, -z+1/2'
'-x, -y, -z'
'x, -y-1/2, z-1/2'

loop_
_atom_site_label
_atom_site_type_symbol
_atom_site_fract_x
_atom_site_fract_y
_atom_site_fract_z
_atom_site_U_iso_or_equiv
_atom_site_adp_type
_atom_site_occupancy
_atom_site_symmetry_multiplicity
_atom_site_calc_flag
_atom_site_refinement_flags
_atom_site_disorder_assembly
_atom_site_disorder_group
S1 S 0.75441(9) -0.00082(5) 0.37696(11) 0.0826(4) Uani 1 1 d . . .
S2 S 0.56524(7) -0.00078(4) 0.85724(11) 0.0715(3) Uani 1 1 d . . .
F1 F 1.03974(17) 0.09284(15) 0.7601(3) 0.1076(9) Uani 1 1 d U . .
F2 F 0.9666(2) 0.18066(17) 0.6797(4) 0.1247(11) Uani 1 1 d U . .
F3 F 0.9425(3) 0.21603(16) 0.9220(4) 0.1425(13) Uani 1 1 d U . .
F4 F 1.0710(2) 0.1532(2) 0.9910(4) 0.1401(13) Uani 1 1 d U . .
F5 F 0.9624(2) 0.06307(18) 1.0550(3) 0.1318(11) Uani 1 1 d U . .
F6 F 0.8573(2) 0.14279(19) 1.0634(3) 0.1329(12) Uani 1 1 d U . .
O1 O 0.5689(4) -0.12229(16) 1.0402(4) 0.1182(12) Uani 1 1 d U . .
C1 C 0.7279(3) 0.0809(2) 0.3515(4) 0.0730(10) Uani 1 1 d . . .
C2 C 0.6747(3) 0.1105(3) 0.2303(4) 0.0910(13) Uani 1 1 d . . .
H2 H 0.6488 0.0865 0.1492 0.109 Uiso 1 1 calc R . .
C3 C 0.6609(4) 0.1767(3) 0.2329(6) 0.1074(17) Uani 1 1 d . . .
H3 H 0.6254 0.1977 0.1522 0.129 Uiso 1 1 calc R . .
C4 C 0.6992(4) 0.2125(3) 0.3542(6) 0.1050(16) Uani 1 1 d . . .
H4 H 0.6892 0.2571 0.3530 0.126 Uiso 1 1 calc R . .
C5 C 0.7516(3) 0.1830(2) 0.4758(5) 0.0842(11) Uani 1 1 d . . .
H5 H 0.7767 0.2075 0.5564 0.101 Uiso 1 1 calc R . .
C6 C 0.7668(3) 0.11599(18) 0.4771(4) 0.0648(9) Uani 1 1 d . . .
C7 C 0.8151(2) 0.07404(17) 0.5903(3) 0.0598(8) Uani 1 1 d . . .
C8 C 0.8149(3) 0.01084(19) 0.5523(4) 0.0672(9) Uani 1 1 d . . .
C9 C 0.8608(3) -0.0469(2) 0.6390(5) 0.0840(11) Uani 1 1 d . . .
H9A H 0.8906 -0.0321 0.7338 0.101 Uiso 1 1 calc R . .
H9B H 0.8063 -0.0767 0.6442 0.101 Uiso 1 1 calc R . .
C10 C 0.9387(5) -0.0825(3) 0.5878(6) 0.133(2) Uani 1 1 d . . .
H10A H 0.9085 -0.1018 0.4984 0.200 Uiso 1 1 calc R . .
H10B H 0.9669 -0.1159 0.6539 0.200 Uiso 1 1 calc R . .
H10C H 0.9918 -0.0533 0.5775 0.200 Uiso 1 1 calc R . .
C11 C 0.8616(2) 0.09608(17) 0.7347(4) 0.0624(8) Uani 1 1 d . . .
C12 C 0.9601(3) 0.1335(2) 0.7678(5) 0.0820(11) Uani 1 1 d . . .
C13 C 0.9742(3) 0.1551(2) 0.9188(5) 0.0901(13) Uani 1 1 d . . .
C14 C 0.9043(3) 0.1107(2) 0.9783(4) 0.0830(12) Uani 1 1 d . . .
C15 C 0.8316(2) 0.08265(18) 0.8525(3) 0.0614(8) Uani 1 1 d . . .
C16 C 0.7445(2) 0.04286(16) 0.8714(3) 0.0580(8) Uani 1 1 d . . .
C17 C 0.7563(3) -0.01201(19) 0.9601(4) 0.0716(10) Uani 1 1 d . . .
H17 H 0.8190 -0.0266 1.0120 0.086 Uiso 1 1 calc R . .
C18 C 0.6659(3) -0.04131(18) 0.9615(4) 0.0732(10) Uani 1 1 d . . .
C19 C 0.6442(2) 0.05607(16) 0.8097(3) 0.0597(8) Uani 1 1 d D . .
C20 C 0.5993(3) 0.11267(17) 0.7235(4) 0.0686(9) Uani 1 1 d DU . .
H20A H 0.6544 0.1373 0.7005 0.082 Uiso 1 1 calc R . .
H20B H 0.5672 0.1403 0.7809 0.082 Uiso 1 1 calc R . .
C21 C 0.5229(3) 0.0983(2) 0.5897(4) 0.0814(11) Uani 1 1 d DU . .
H21A H 0.4690 0.0715 0.6103 0.098 Uiso 1 1 calc R . .
H21B H 0.5555 0.0739 0.5277 0.098 Uiso 1 1 calc R . .
C22 C 0.4769(3) 0.1592(2) 0.5158(5) 0.0924(12) Uani 1 1 d DU . .
H22A H 0.4447 0.1828 0.5795 0.111 Uiso 1 1 calc R . .
H22B H 0.5322 0.1860 0.4999 0.111 Uiso 1 1 calc R . .
C23 C 0.4028(4) 0.1522(3) 0.3825(6) 0.1195(17) Uani 1 1 d DU . .
H23A H 0.3490 0.1233 0.3956 0.143 Uiso 1 1 calc R . .
H23B H 0.4357 0.1322 0.3151 0.143 Uiso 1 1 calc R . .
C24 C 0.3557(5) 0.2155(3) 0.3224(7) 0.141(2) Uani 1 1 d DU . .
H24A H 0.3378 0.2394 0.3986 0.170 Uiso 1 1 calc R . .
H24B H 0.4084 0.2402 0.2933 0.170 Uiso 1 1 calc R . .
C25 C 0.2684(6) 0.2154(3) 0.2075(9) 0.160(3) Uani 1 1 d DU . .
H25A H 0.2182 0.1862 0.2302 0.192 Uiso 1 1 calc R . .
H25B H 0.2881 0.1979 0.1258 0.192 Uiso 1 1 calc R . .
C26 C 0.2202(5) 0.2780(3) 0.1698(7) 0.133(2) Uani 1 1 d DU . .
H26A H 0.1888 0.2923 0.2430 0.200 Uiso 1 1 calc R . .
H26B H 0.1693 0.2740 0.0834 0.200 Uiso 1 1 calc R . .
H26C H 0.2706 0.3090 0.1581 0.200 Uiso 1 1 calc R . .
C27 C 0.6504(5) -0.0983(2) 1.0392(5) 0.0949(14) Uani 1 1 d . . .
H27 H 0.7081 -0.1184 1.0933 0.114 Uiso 1 1 calc R . .

loop_
_atom_site_aniso_label
_atom_site_aniso_U_11
_atom_site_aniso_U_22
_atom_site_aniso_U_33
_atom_site_aniso_U_23
_atom_site_aniso_U_13
_atom_site_aniso_U_12
S1 0.0908(8) 0.0927(8) 0.0614(6) -0.0094(5) 0.0120(5) -0.0108(6)
S2 0.0691(6) 0.0682(6) 0.0828(7) 0.0130(5) 0.0287(5) 0.0014(4)
F1 0.0601(13) 0.150(2) 0.1152(19) -0.0309(18) 0.0263(13) -0.0056(15)
F2 0.0918(18) 0.139(2) 0.132(2) 0.0260(19) 0.0042(16) -0.0511(17)
F3 0.147(3) 0.102(2) 0.187(3) -0.041(2) 0.059(3) -0.010(2)
F4 0.0681(16) 0.212(4) 0.126(2) -0.046(2) -0.0069(15) -0.0185(19)
F5 0.119(2) 0.154(3) 0.0920(18) 0.0130(18) -0.0363(17) 0.001(2)
F6 0.116(2) 0.191(3) 0.0995(19) -0.072(2) 0.0417(16) -0.028(2)
O1 0.146(3) 0.081(2) 0.147(3) 0.033(2) 0.075(3) 0.012(2)
C1 0.0591(19) 0.104(3) 0.057(2) 0.0050(19) 0.0166(16) -0.0114(19)
C2 0.078(3) 0.132(4) 0.061(2) 0.018(2) 0.0116(19) -0.006(3)
C3 0.091(3) 0.142(5) 0.086(3) 0.045(3) 0.014(3) 0.010(3)
C4 0.105(4) 0.095(3) 0.117(4) 0.042(3) 0.031(3) 0.009(3)
C5 0.082(3) 0.084(3) 0.089(3) 0.011(2) 0.025(2) -0.007(2)
C6 0.0547(18) 0.081(2) 0.062(2) 0.0091(17) 0.0196(15) -0.0089(16)
C7 0.0509(17) 0.073(2) 0.0570(18) 0.0020(16) 0.0161(14) -0.0096(15)
C8 0.061(2) 0.082(2) 0.059(2) 0.0022(17) 0.0164(16) -0.0083(17)
C9 0.088(3) 0.081(3) 0.082(3) 0.008(2) 0.019(2) -0.001(2)
C10 0.173(6) 0.127(4) 0.104(4) 0.007(3) 0.041(4) 0.064(4)
C11 0.0492(17) 0.073(2) 0.0619(19) -0.0042(16) 0.0077(14) -0.0036(15)
C12 0.053(2) 0.099(3) 0.089(3) -0.004(2) 0.0080(19) -0.012(2)
C13 0.057(2) 0.100(3) 0.105(3) -0.037(3) 0.002(2) -0.005(2)
C14 0.067(2) 0.108(3) 0.066(2) -0.020(2) 0.0014(18) 0.006(2)
C15 0.0493(17) 0.074(2) 0.0569(18) -0.0056(16) 0.0042(14) 0.0068(15)
C16 0.0582(19) 0.069(2) 0.0476(16) 0.0003(15) 0.0135(14) 0.0061(15)
C17 0.076(2) 0.082(2) 0.058(2) 0.0073(17) 0.0166(17) 0.0175(19)
C18 0.093(3) 0.068(2) 0.065(2) 0.0110(17) 0.031(2) 0.0183(19)
C19 0.0596(19) 0.0643(19) 0.0570(18) 0.0030(15) 0.0175(15) 0.0015(15)
C20 0.0601(19) 0.070(2) 0.076(2) 0.0102(17) 0.0154(16) 0.0019(16)
C21 0.069(2) 0.082(2) 0.086(2) 0.0132(19) 0.0039(18) 0.0011(18)
C22 0.077(2) 0.095(3) 0.098(3) 0.015(2) 0.006(2) 0.010(2)
C23 0.107(3) 0.119(3) 0.114(3) 0.017(3) -0.011(3) 0.005(3)
C24 0.137(4) 0.127(4) 0.136(4) 0.017(3) -0.019(3) -0.002(3)
C25 0.146(5) 0.133(4) 0.172(5) 0.018(4) -0.018(4) 0.016(4)
C26 0.136(4) 0.119(4) 0.137(4) 0.009(3) 0.015(4) 0.027(3)
C27 0.124(4) 0.077(3) 0.094(3) 0.023(2) 0.047(3) 0.026(3)

loop_
_atom_type_symbol
_atom_type_description
_atom_type_scat_dispersion_real
_atom_type_scat_dispersion_imag
_atom_type_scat_source
C C 0.0033 0.0016 'International Tables Vol C Tables 4.2.6.8 and 6.1.1.4'
H H 0.0000 0.0000 'International Tables Vol C Tables 4.2.6.8 and 6.1.1.4'
O O 0.0106 0.0060 'International Tables Vol C Tables 4.2.6.8 and 6.1.1.4'
F F 0.0171 0.0103 'International Tables Vol C Tables 4.2.6.8 and 6.1.1.4'
S S 0.1246 0.1234 'International Tables Vol C Tables 4.2.6.8 and 6.1.1.4'

loop_
_geom_angle_atom_site_label_1
_geom_angle_atom_site_label_2
_geom_angle_atom_site_label_3
_geom_angle
_geom_angle_site_symmetry_1
_geom_angle_site_symmetry_3
_geom_angle_publ_flag
C1 S1 C8 92.36(18) . . yes
C18 S2 C19 92.17(18) . . yes
C2 C1 C6 122.3(4) . . yes
C2 C1 S1 127.2(4) . . yes
C6 C1 S1 110.5(3) . . yes
C1 C2 C3 117.9(5) . . yes
C1 C2 H2 121.0 . . no
C3 C2 H2 121.0 . . no
C2 C3 C4 121.1(4) . . no
C2 C3 H3 119.5 . . no
C4 C3 H3 119.5 . . no
C5 C4 C3 121.2(5) . . no
C5 C4 H4 119.4 . . no
C3 C4 H4 119.4 . . no
C4 C5 C6 119.3(5) . . no
C4 C5 H5 120.4 . . no
C6 C5 H5 120.4 . . no
C5 C6 C1 118.3(4) . . no
C5 C6 C7 130.0(4) . . yes
C1 C6 C7 111.7(3) . . yes
C8 C7 C6 113.4(3) . . yes
C8 C7 C11 122.1(3) . . yes
C6 C7 C11 124.5(3) . . no
C7 C8 C9 129.1(3) . . no
C7 C8 S1 112.0(3) . . no
C9 C8 S1 118.9(3) . . yes
C10 C9 C8 115.9(4) . . no
C10 C9 H9A 108.3 . . no
C8 C9 H9A 108.3 . . no
C10 C9 H9B 108.3 . . no
C8 C9 H9B 108.3 . . no
H9A C9 H9B 107.4 . . no
C9 C10 H10A 109.5 . . no
C9 C10 H10B 109.5 . . no
H10A C10 H10B 109.5 . . no
C9 C10 H10C 109.5 . . no
H10A C10 H10C 109.5 . . no
H10B C10 H10C 109.5 . . no
C15 C11 C7 127.8(3) . . yes
C15 C11 C12 110.5(3) . . yes
C7 C11 C12 121.4(3) . . no
F2 C12 F1 103.9(4) . . yes
F2 C12 C11 115.4(3) . . no
F1 C12 C11 109.7(3) . . no
F2 C12 C13 114.2(4) . . yes
F1 C12 C13 108.1(3) . . yes
C11 C12 C13 105.3(3) . . yes
F3 C13 F4 107.1(4) . . no
F3 C13 C12 109.5(4) . . no
F4 C13 C12 113.1(4) . . no
F3 C13 C14 109.1(4) . . no
F4 C13 C14 113.5(4) . . no
C12 C13 C14 104.4(3) . . no
F6 C14 F5 108.1(4) . . no
F6 C14 C15 112.9(3) . . no
F5 C14 C15 110.8(4) . . no
F6 C14 C13 111.5(4) . . no
F5 C14 C13 108.3(3) . . no
C15 C14 C13 105.2(3) . . no
C11 C15 C16 129.2(3) . . no
C11 C15 C14 110.9(3) . . no
C16 C15 C14 119.9(3) . . no
C19 C16 C17 112.7(3) . . no
C19 C16 C15 124.4(3) . . no
C17 C16 C15 122.8(3) . . no
C18 C17 C16 112.8(3) . . yes
C18 C17 H17 123.6 . . no
C16 C17 H17 123.6 . . no
C17 C18 C27 127.4(4) . . no
C17 C18 S2 111.4(3) . . no
C27 C18 S2 121.2(4) . . yes
C16 C19 C20 129.4(3) . . yes
C16 C19 S2 110.8(2) . . yes
C20 C19 S2 119.6(2) . . yes
C19 C20 C21 116.6(3) . . no
C19 C20 H20A 108.1 . . no
C21 C20 H20A 108.1 . . no
C19 C20 H20B 108.1 . . no
C21 C20 H20B 108.1 . . no
H20A C20 H20B 107.3 . . no
C20 C21 C22 112.1(3) . . no
C20 C21 H21A 109.2 . . no
C22 C21 H21A 109.2 . . no
C20 C21 H21B 109.2 . . no
C22 C21 H21B 109.2 . . no
H21A C21 H21B 107.9 . . no
C23 C22 C21 117.8(4) . . no
C23 C22 H22A 107.9 . . no
C21 C22 H22A 107.9 . . no
C23 C22 H22B 107.9 . . no
C21 C22 H22B 107.9 . . no
H22A C22 H22B 107.2 . . no
C22 C23 C24 113.7(5) . . no
C22 C23 H23A 108.8 . . no
C24 C23 H23A 108.8 . . no
C22 C23 H23B 108.8 . . no
C24 C23 H23B 108.8 . . no
H23A C23 H23B 107.7 . . no
C25 C24 C23 120.1(5) . . no
C25 C24 H24A 107.3 . . no
C23 C24 H24A 107.3 . . ?
C25 C24 H24B 107.3 . . no
C23 C24 H24B 107.3 . . no
H24A C24 H24B 106.9 . . no
C24 C25 C26 116.0(6) . . no
C24 C25 H25A 108.3 . . no
C26 C25 H25A 108.3 . . no
C24 C25 H25B 108.3 . . no
C26 C25 H25B 108.3 . . no
H25A C25 H25B 107.4 . . no
C25 C26 H26A 109.5 . . no
C25 C26 H26B 109.5 . . no
H26A C26 H26B 109.5 . . no
C25 C26 H26C 109.5 . . no
H26A C26 H26C 109.5 . . no
H26B C26 H26C 109.5 . . no
O1 C27 C18 125.6(5) . . yes
O1 C27 H27 117.2 . . no
C18 C27 H27 117.2 . . no

loop_
_geom_bond_atom_site_label_1
_geom_bond_atom_site_label_2
_geom_bond_distance
_geom_bond_site_symmetry_2
_geom_bond_publ_flag
S1 C1 1.729(5) . yes
S1 C8 1.735(4) . yes
S2 C18 1.714(4) . yes
S2 C19 1.720(3) . yes
F1 C12 1.379(5) . yes
F2 C12 1.317(5) . no
F3 C13 1.331(5) . yes
F4 C13 1.334(5) . no
F5 C14 1.366(5) . no
F6 C14 1.334(5) . no
O1 C27 1.208(6) . yes
C1 C2 1.376(6) . yes
C1 C6 1.417(5) . yes
C2 C3 1.380(8) . no
C2 H2 0.9300 . no
C3 C4 1.390(8) . no
C3 H3 0.9300 . no
C4 C5 1.375(7) . no
C4 H4 0.9300 . no
C5 C6 1.397(6) . no
C5 H5 0.9300 . no
C6 C7 1.436(5) . no
C7 C8 1.355(5) . no
C7 C11 1.477(5) . yes
C8 C9 1.508(6) . yes
C9 C10 1.465(7) . no
C9 H9A 0.9700 . no
C9 H9B 0.9700 . no
C10 H10A 0.9600 . no
C10 H10B 0.9600 . no
C10 H10C 0.9600 . no
C11 C15 1.337(5) . yes
C11 C12 1.505(5) . yes
C12 C13 1.511(6) . no
C13 C14 1.525(7) . no
C14 C15 1.499(5) . no
C15 C16 1.481(5) . yes
C16 C19 1.376(5) . no
C16 C17 1.412(5) . no
C17 C18 1.365(6) . no
C17 H17 0.9300 . no
C18 C27 1.442(6) . yes
C19 C20 1.484(4) . yes
C20 C21 1.495(4) . no
C20 H20A 0.9700 . no
C20 H20B 0.9700 . no
C21 C22 1.509(5) . no
C21 H21A 0.9700 . no
C21 H21B 0.9700 . no
C22 C23 1.454(5) . no
C22 H22A 0.9700 . no
C22 H22B 0.9700 . no
C23 C24 1.509(6) . no
C23 H23A 0.9700 . no
C23 H23B 0.9700 . no
C24 C25 1.426(6) . no
C24 H24A 0.9700 . no
C24 H24B 0.9700 . no
C25 C26 1.453(6) . no
C25 H25A 0.9700 . no
C25 H25B 0.9700 . no
C26 H26A 0.9600 . no
C26 H26B 0.9600 . no
C26 H26C 0.9600 . no
C27 H27 0.9300 . no

loop_
_geom_torsion_atom_site_label_1
_geom_torsion_atom_site_label_2
_geom_torsion_atom_site_label_3
_geom_torsion_atom_site_label_4
_geom_torsion
_geom_torsion_site_symmetry_1
_geom_torsion_site_symmetry_2
_geom_torsion_site_symmetry_3
_geom_torsion_site_symmetry_4
_geom_torsion_publ_flag
C8 S1 C1 C2 -177.7(4) . . . . ?
C8 S1 C1 C6 0.7(3) . . . . ?
C6 C1 C2 C3 1.0(6) . . . . ?
S1 C1 C2 C3 179.2(4) . . . . ?
C1 C2 C3 C4 -0.2(7) . . . . ?
C2 C3 C4 C5 -0.4(8) . . . . ?
C3 C4 C5 C6 0.2(7) . . . . ?
C4 C5 C6 C1 0.5(6) . . . . ?
C4 C5 C6 C7 -177.5(4) . . . . ?
C2 C1 C6 C5 -1.1(5) . . . . ?
S1 C1 C6 C5 -179.6(3) . . . . ?
C2 C1 C6 C7 177.2(3) . . . . ?
S1 C1 C6 C7 -1.2(3) . . . . ?
C5 C6 C7 C8 179.4(4) . . . . ?
C1 C6 C7 C8 1.3(4) . . . . ?
C5 C6 C7 C11 -1.0(6) . . . . ?
C1 C6 C7 C11 -179.1(3) . . . . ?
C6 C7 C8 C9 177.7(3) . . . . ?
C11 C7 C8 C9 -1.8(6) . . . . ?
C6 C7 C8 S1 -0.8(4) . . . . ?
C11 C7 C8 S1 179.6(2) . . . . ?
C1 S1 C8 C7 0.1(3) . . . . ?
C1 S1 C8 C9 -178.6(3) . . . . ?
C7 C8 C9 C10 -119.7(5) . . . . ?
S1 C8 C9 C10 58.7(5) . . . . ?
C8 C7 C11 C15 -66.2(5) . . . . ?
C6 C7 C11 C15 114.3(4) . . . . ?
C8 C7 C11 C12 107.7(4) . . . . ?
C6 C7 C11 C12 -71.8(5) . . . . ?
C15 C11 C12 F2 -139.9(4) . . . . ?
C7 C11 C12 F2 45.2(5) . . . . ?
C15 C11 C12 F1 103.1(4) . . . . ?
C7 C11 C12 F1 -71.7(5) . . . . ?
C15 C11 C12 C13 -13.0(5) . . . . ?
C7 C11 C12 C13 172.1(3) . . . . ?
F2 C12 C13 F3 29.5(5) . . . . ?
F1 C12 C13 F3 144.6(4) . . . . ?
C11 C12 C13 F3 -98.1(4) . . . . ?
F2 C12 C13 F4 -90.0(5) . . . . ?
F1 C12 C13 F4 25.2(6) . . . . ?
C11 C12 C13 F4 142.4(4) . . . . ?
F2 C12 C13 C14 146.2(4) . . . . ?
F1 C12 C13 C14 -98.7(4) . . . . ?
C11 C12 C13 C14 18.6(5) . . . . ?
F3 C13 C14 F6 -23.5(5) . . . . ?
F4 C13 C14 F6 95.9(4) . . . . ?
C12 C13 C14 F6 -140.5(4) . . . . ?
F3 C13 C14 F5 -142.2(4) . . . . ?
F4 C13 C14 F5 -22.9(5) . . . . ?
C12 C13 C14 F5 100.7(4) . . . . ?
F3 C13 C14 C15 99.2(4) . . . . ?
F4 C13 C14 C15 -141.4(4) . . . . ?
C12 C13 C14 C15 -17.8(4) . . . . ?
C7 C11 C15 C16 -0.3(6) . . . . ?
C12 C11 C15 C16 -174.7(3) . . . . ?
C7 C11 C15 C14 175.9(4) . . . . ?
C12 C11 C15 C14 1.5(4) . . . . ?
F6 C14 C15 C11 132.4(4) . . . . ?
F5 C14 C15 C11 -106.2(4) . . . . ?
C13 C14 C15 C11 10.6(4) . . . . ?
F6 C14 C15 C16 -51.0(5) . . . . ?
F5 C14 C15 C16 70.4(4) . . . . ?
C13 C14 C15 C16 -172.8(3) . . . . ?
C11 C15 C16 C19 -61.0(5) . . . . ?
C14 C15 C16 C19 123.1(4) . . . . ?
C11 C15 C16 C17 121.4(4) . . . . ?
C14 C15 C16 C17 -54.5(5) . . . . ?
C19 C16 C17 C18 2.2(4) . . . . ?
C15 C16 C17 C18 180.0(3) . . . . ?
C16 C17 C18 C27 179.5(4) . . . . ?
C16 C17 C18 S2 -1.4(4) . . . . ?
C19 S2 C18 C17 0.3(3) . . . . ?
C19 S2 C18 C27 179.4(3) . . . . ?
C17 C16 C19 C20 172.6(3) . . . . ?
C15 C16 C19 C20 -5.2(6) . . . . ?
C17 C16 C19 S2 -1.9(4) . . . . ?
C15 C16 C19 S2 -179.7(2) . . . . ?
C18 S2 C19 C16 0.9(3) . . . . ?
C18 S2 C19 C20 -174.1(3) . . . . ?
C16 C19 C20 C21 132.7(4) . . . . ?
S2 C19 C20 C21 -53.3(4) . . . . ?
C19 C20 C21 C22 176.0(4) . . . . ?
C20 C21 C22 C23 178.7(5) . . . . ?
C21 C22 C23 C24 175.7(6) . . . . ?
C22 C23 C24 C25 -167.9(8) . . . . ?
C23 C24 C25 C26 171.8(7) . . . . ?
C17 C18 C27 O1 178.5(5) . . . . ?
S2 C18 C27 O1 -0.5(7) . . . . ?

loop_
_cod_related_entry_id
_cod_related_entry_database
_cod_related_entry_code
1 ChemSpider 30653930
